data_4320903
loop_
_publ_author_name
'Witold Paw'
'Thomas H. Baum'
'Kin-Chung Lam'
'Arnold L. Rheingold'

_publ_section_title
;
 Low-Melting, Mononuclear Tetrahydrofuran Complexes of
 M(2,2,6,6-tetramethylheptane-3,5-dionate)2 (M = Ba, Sr) and Related
 Analogues
;
_journal_name_full 'Inorganic Chemistry'
_journal_page_first 2011
_journal_page_last 2014
_journal_paper_doi 10.1021/ic990641z
_journal_volume 39
_journal_year 2000
_chemical_formula_sum 'C38 H70 O8 Sr'
_chemical_formula_weight 742.56
_chemical_name_systematic
;
 [Sr(thd)2(THF)4]
;
_space_group_IT_number 15
_symmetry_cell_setting monoclinic
_symmetry_space_group_name_Hall '-I 2ya'
_symmetry_space_group_name_H-M 'I 1 2/a 1'
_atom_sites_solution_hydrogens geom
_atom_sites_solution_primary direct
_atom_sites_solution_secondary difmap
_audit_creation_method SHELXL-97
_cell_angle_alpha 90.00
_cell_angle_beta 109.2415(9)
_cell_angle_gamma 90.00
_cell_formula_units_Z 4
_cell_length_a 19.9087(3)
_cell_length_b 9.6863(2)
_cell_length_c 23.0043(5)
_cell_measurement_reflns_used 4526
_cell_measurement_temperature 173(2)
_cell_measurement_theta_max 25.0
_cell_measurement_theta_min 2.0
_cell_volume 4188.37(14)
_computing_cell_refinement 'Bruker SMART'
_computing_data_collection 'Bruker SMART'
_computing_data_reduction 'Bruker SHELXTL'
_computing_molecular_graphics 'Bruker SHELXTL'
_computing_publication_material 'Bruker SHELXTL'
_computing_structure_refinement 'SHELXL-97 (Sheldrick, 1997)'
_computing_structure_solution 'SHELXS-97 (Sheldrick, 1990)'
_diffrn_ambient_temperature 173(2)
_diffrn_measured_fraction_theta_full 0.921
_diffrn_measured_fraction_theta_max 0.921
_diffrn_measurement_device_type 'CCD area detector'
_diffrn_measurement_method 'phi and omega scans'
_diffrn_radiation_monochromator graphite
_diffrn_radiation_source 'fine-focus sealed tube'
_diffrn_radiation_type MoK\a
_diffrn_radiation_wavelength 0.71073
_diffrn_reflns_av_R_equivalents 0.0758
_diffrn_reflns_av_sigmaI/netI 0.0684
_diffrn_reflns_limit_h_max 23
_diffrn_reflns_limit_h_min -21
_diffrn_reflns_limit_k_max 10
_diffrn_reflns_limit_k_min -11
_diffrn_reflns_limit_l_max 22
_diffrn_reflns_limit_l_min -26
_diffrn_reflns_number 7307
_diffrn_reflns_theta_full 25.00
_diffrn_reflns_theta_max 25.00
_diffrn_reflns_theta_min 2.17
_exptl_absorpt_coefficient_mu 1.331
_exptl_absorpt_correction_type none
_exptl_crystal_colour Colorless
_exptl_crystal_density_diffrn 1.178
_exptl_crystal_density_method 'not measured'
_exptl_crystal_description Plate
_exptl_crystal_F_000 1600
_exptl_crystal_size_max 0.30
_exptl_crystal_size_mid 0.20
_exptl_crystal_size_min 0.10
_refine_diff_density_max 1.144
_refine_diff_density_min -0.745
_refine_diff_density_rms 0.103
_refine_ls_extinction_method none
_refine_ls_goodness_of_fit_ref 1.626
_refine_ls_hydrogen_treatment mixed
_refine_ls_matrix_type full
_refine_ls_number_parameters 213
_refine_ls_number_reflns 3399
_refine_ls_number_restraints 0
_refine_ls_restrained_S_all 1.626
_refine_ls_R_factor_all 0.0930
_refine_ls_R_factor_gt 0.0685
_refine_ls_shift/su_max 0.045
_refine_ls_shift/su_mean 0.004
_refine_ls_structure_factor_coef Fsqd
_refine_ls_weighting_details 'calc w=1/[\s^2^(Fo^2^)+(0.0700P)^2^+0.0000P] where P=(Fo^2^+2Fc^2^)/3'
_refine_ls_weighting_scheme calc
_refine_ls_wR_factor_gt 0.1668
_refine_ls_wR_factor_ref 0.1849
_reflns_number_gt 2712
_reflns_number_total 3399
_reflns_threshold_expression >2sigma(I)
_cod_data_source_file ic990641z_2.cif
_cod_data_source_block atm21b
_cod_depositor_comments
;
The following automatic conversions were performed:

'_symmetry_cell_setting' value 'Monoclinic' changed to 'monoclinic'
according to the built-in table from CIF Core dictionary named
'cif_core.dic' version 2.4.1 from 2010-06-29.

Automatic conversion script
Id: cif_fix_values 1646 2011-03-28 12:23:43Z adriana 
;
_cod_original_cell_volume 4188.4(2)
_cod_database_code 4320903

loop_
_symmetry_equiv_pos_as_xyz
'x, y, z'
'-x+1/2, y, -z'
'x+1/2, y+1/2, z+1/2'
'-x+1, y+1/2, -z+1/2'
'-x, -y, -z'
'x-1/2, -y, z'
'-x+1/2, -y+1/2, -z+1/2'
'x, -y+1/2, z+1/2'

loop_
_atom_site_label
_atom_site_type_symbol
_atom_site_fract_x
_atom_site_fract_y
_atom_site_fract_z
_atom_site_U_iso_or_equiv
_atom_site_adp_type
_atom_site_occupancy
_atom_site_symmetry_multiplicity
_atom_site_calc_flag
_atom_site_refinement_flags
_atom_site_disorder_assembly
_atom_site_disorder_group
Sr1 Sr 0.2500 0.00679(6) 0.0000 0.0239(2) Uani 1 2 d S . .
O1 O 0.32143(17) 0.0631(4) 0.11041(14) 0.0333(8) Uani 1 1 d . . .
O2 O 0.18182(17) -0.0527(4) 0.07101(15) 0.0352(8) Uani 1 1 d . . .
O3 O 0.32377(19) 0.2329(4) -0.00405(18) 0.0465(10) Uani 1 1 d . . .
O4 O 0.32574(18) -0.2194(4) 0.04373(16) 0.0385(9) Uani 1 1 d . . .
C1 C 0.3127(3) 0.0582(5) 0.1615(2) 0.0281(11) Uani 1 1 d . . .
C2 C 0.2523(2) 0.0047(5) 0.1732(2) 0.0302(11) Uani 1 1 d . . .
H2A H 0.2529 0.0048 0.2146 0.036 Uiso 1 1 calc R . .
C3 C 0.1911(2) -0.0488(5) 0.1280(2) 0.0280(11) Uani 1 1 d . . .
C4 C 0.3755(2) 0.1125(5) 0.2169(2) 0.0319(11) Uani 1 1 d . . .
C5 C 0.4035(4) 0.2457(7) 0.1978(3) 0.072(2) Uani 1 1 d . . .
H5A H 0.3665 0.3167 0.1888 0.108 Uiso 1 1 calc R . .
H5B H 0.4167 0.2286 0.1610 0.108 Uiso 1 1 calc R . .
H5C H 0.4454 0.2772 0.2314 0.108 Uiso 1 1 calc R . .
C6 C 0.3578(3) 0.1395(7) 0.2759(2) 0.0511(16) Uani 1 1 d . . .
H6A H 0.3208 0.2106 0.2680 0.077 Uiso 1 1 calc R . .
H6B H 0.4006 0.1712 0.3084 0.077 Uiso 1 1 calc R . .
H6C H 0.3407 0.0541 0.2890 0.077 Uiso 1 1 calc R . .
C7 C 0.4342(3) 0.0019(6) 0.2311(3) 0.0621(19) Uani 1 1 d . . .
H7A H 0.4466 -0.0165 0.1940 0.093 Uiso 1 1 calc R . .
H7B H 0.4170 -0.0833 0.2444 0.093 Uiso 1 1 calc R . .
H7C H 0.4763 0.0350 0.2639 0.093 Uiso 1 1 calc R . .
C8 C 0.1292(3) -0.1088(5) 0.1469(2) 0.0331(11) Uani 1 1 d . . .
C9 C 0.1420(3) -0.1044(7) 0.2166(3) 0.0504(16) Uani 1 1 d . . .
H9A H 0.1008 -0.1440 0.2250 0.076 Uiso 1 1 calc R . .
H9B H 0.1486 -0.0085 0.2308 0.076 Uiso 1 1 calc R . .
H9C H 0.1846 -0.1580 0.2382 0.076 Uiso 1 1 calc R . .
C10 C 0.1193(3) -0.2599(6) 0.1257(3) 0.0583(17) Uani 1 1 d . . .
H10A H 0.1103 -0.2643 0.0812 0.087 Uiso 1 1 calc R . .
H10B H 0.0788 -0.2996 0.1351 0.087 Uiso 1 1 calc R . .
H10C H 0.1624 -0.3122 0.1472 0.087 Uiso 1 1 calc R . .
C11 C 0.0618(3) -0.0259(7) 0.1132(3) 0.0556(17) Uani 1 1 d . . .
H11A H 0.0532 -0.0290 0.0688 0.083 Uiso 1 1 calc R . .
H11B H 0.0682 0.0702 0.1273 0.083 Uiso 1 1 calc R . .
H11C H 0.0210 -0.0660 0.1221 0.083 Uiso 1 1 calc R . .
C12 C 0.3999(3) 0.2259(7) 0.0194(3) 0.0545(16) Uani 1 1 d . . .
H12A H 0.4166 0.1340 0.0110 0.065 Uiso 1 1 calc R . .
H12B H 0.4174 0.2420 0.0644 0.065 Uiso 1 1 calc R . .
C13 C 0.4263(5) 0.3359(9) -0.0130(5) 0.098(3) Uani 1 1 d . . .
H13A H 0.4571 0.4018 0.0170 0.117 Uiso 1 1 calc R . .
H13B H 0.4542 0.2949 -0.0373 0.117 Uiso 1 1 calc R . .
C14 C 0.3650(5) 0.4043(10) -0.0526(4) 0.101(3) Uani 1 1 d . . .
H14A H 0.3703 0.4209 -0.0933 0.121 Uiso 1 1 calc R . .
H14B H 0.3587 0.4945 -0.0347 0.121 Uiso 1 1 calc R . .
C15 C 0.3043(4) 0.3165(8) -0.0589(4) 0.087(3) Uani 1 1 d . . .
H15A H 0.2616 0.3727 -0.0622 0.104 Uiso 1 1 calc R . .
H15B H 0.2940 0.2578 -0.0961 0.104 Uiso 1 1 calc R . .
C16 C 0.3088(3) -0.3007(6) 0.0894(3) 0.0534(16) Uani 1 1 d . . .
H16A H 0.2642 -0.3529 0.0703 0.064 Uiso 1 1 calc R . .
H16B H 0.3025 -0.2403 0.1220 0.064 Uiso 1 1 calc R . .
C17 C 0.3683(4) -0.3958(8) 0.1156(3) 0.069(2) Uani 1 1 d . . .
H17A H 0.3601 -0.4845 0.0930 0.083 Uiso 1 1 calc R . .
H17B H 0.3755 -0.4141 0.1596 0.083 Uiso 1 1 calc R . .
C18 C 0.4311(3) -0.3210(7) 0.1081(3) 0.069(2) Uani 1 1 d . . .
H18A H 0.4611 -0.2814 0.1479 0.083 Uiso 1 1 calc R . .
H18B H 0.4605 -0.3846 0.0929 0.083 Uiso 1 1 calc R . .
C19 C 0.4011(3) -0.2104(7) 0.0628(3) 0.0496(16) Uani 1 1 d . . .
H19A H 0.4169 -0.1190 0.0817 0.060 Uiso 1 1 calc R . .
H19B H 0.4176 -0.2213 0.0269 0.060 Uiso 1 1 calc R . .

loop_
_atom_site_aniso_label
_atom_site_aniso_U_11
_atom_site_aniso_U_22
_atom_site_aniso_U_33
_atom_site_aniso_U_23
_atom_site_aniso_U_13
_atom_site_aniso_U_12
Sr1 0.0269(3) 0.0317(4) 0.0138(4) 0.000 0.0075(2) 0.000
O1 0.0358(18) 0.049(2) 0.0150(19) -0.0006(15) 0.0088(15) -0.0071(16)
O2 0.0333(18) 0.053(2) 0.020(2) -0.0076(16) 0.0094(15) -0.0082(16)
O3 0.041(2) 0.053(2) 0.042(2) 0.0222(18) 0.0076(17) -0.0070(17)
O4 0.0345(18) 0.050(2) 0.032(2) 0.0133(16) 0.0116(16) 0.0029(16)
C1 0.040(3) 0.028(2) 0.013(3) 0.0015(19) 0.005(2) -0.002(2)
C2 0.031(2) 0.043(3) 0.018(2) -0.002(2) 0.009(2) -0.006(2)
C3 0.035(3) 0.030(2) 0.022(3) -0.007(2) 0.014(2) 0.000(2)
C4 0.034(2) 0.044(3) 0.017(3) -0.007(2) 0.008(2) -0.011(2)
C5 0.095(5) 0.070(5) 0.037(4) -0.001(3) 0.002(4) -0.052(4)
C6 0.047(3) 0.080(5) 0.023(3) -0.023(3) 0.008(3) -0.011(3)
C7 0.047(3) 0.078(5) 0.046(4) -0.022(3) -0.005(3) 0.006(3)
C8 0.041(3) 0.041(3) 0.023(3) -0.003(2) 0.017(2) -0.007(2)
C9 0.053(3) 0.071(4) 0.034(3) -0.011(3) 0.025(3) -0.019(3)
C10 0.074(4) 0.054(4) 0.057(4) -0.017(3) 0.034(4) -0.021(3)
C11 0.037(3) 0.082(5) 0.053(4) 0.008(3) 0.022(3) -0.001(3)
C12 0.039(3) 0.075(4) 0.048(4) 0.007(3) 0.013(3) -0.012(3)
C13 0.090(6) 0.065(5) 0.166(10) 0.005(6) 0.078(6) -0.016(4)
C14 0.131(8) 0.101(7) 0.091(7) 0.053(6) 0.064(6) 0.011(6)
C15 0.088(5) 0.063(5) 0.073(5) 0.028(4) -0.022(4) -0.022(4)
C16 0.055(3) 0.049(4) 0.066(4) 0.025(3) 0.033(3) 0.004(3)
C17 0.076(5) 0.083(5) 0.051(4) 0.026(4) 0.024(4) 0.014(4)
C18 0.053(4) 0.074(5) 0.070(5) 0.025(4) 0.008(3) 0.016(3)
C19 0.034(3) 0.070(4) 0.042(4) 0.014(3) 0.009(3) 0.004(3)

loop_
_atom_type_symbol
_atom_type_description
_atom_type_scat_dispersion_real
_atom_type_scat_dispersion_imag
_atom_type_scat_source
C C 0.0033 0.0016 'International Tables Vol C Tables 4.2.6.8 and 6.1.1.4'
H H 0.0000 0.0000 'International Tables Vol C Tables 4.2.6.8 and 6.1.1.4'
O O 0.0106 0.0060 'International Tables Vol C Tables 4.2.6.8 and 6.1.1.4'
Sr Sr -1.5307 3.2498 'International Tables Vol C Tables 4.2.6.8 and 6.1.1.4'

loop_
_geom_angle_atom_site_label_1
_geom_angle_atom_site_label_2
_geom_angle_atom_site_label_3
_geom_angle
_geom_angle_site_symmetry_1
_geom_angle_site_symmetry_3
_geom_angle_publ_flag
O2 Sr1 O2 153.46(17) 2 . ?
O2 Sr1 O1 117.22(11) 2 . ?
O2 Sr1 O1 68.99(11) . . ?
O2 Sr1 O1 68.99(11) 2 2 ?
O2 Sr1 O1 117.22(11) . 2 ?
O1 Sr1 O1 155.09(17) . 2 ?
O2 Sr1 O3 75.09(13) 2 . ?
O2 Sr1 O3 129.49(13) . . ?
O1 Sr1 O3 73.91(11) . . ?
O1 Sr1 O3 85.49(12) 2 . ?
O2 Sr1 O3 129.49(13) 2 2 ?
O2 Sr1 O3 75.09(13) . 2 ?
O1 Sr1 O3 85.49(12) . 2 ?
O1 Sr1 O3 73.91(11) 2 2 ?
O3 Sr1 O3 68.89(18) . 2 ?
O2 Sr1 O4 85.73(12) 2 2 ?
O2 Sr1 O4 72.34(11) . 2 ?
O1 Sr1 O4 128.19(11) . 2 ?
O1 Sr1 O4 74.74(12) 2 2 ?
O3 Sr1 O4 156.41(12) . 2 ?
O3 Sr1 O4 116.17(11) 2 2 ?
O2 Sr1 O4 72.34(11) 2 . ?
O2 Sr1 O4 85.73(12) . . ?
O1 Sr1 O4 74.74(12) . . ?
O1 Sr1 O4 128.19(11) 2 . ?
O3 Sr1 O4 116.17(11) . . ?
O3 Sr1 O4 156.41(12) 2 . ?
O4 Sr1 O4 69.22(15) 2 . ?
C1 O1 Sr1 137.2(3) . . ?
C3 O2 Sr1 138.0(3) . . ?
C12 O3 C15 107.6(5) . . ?
C12 O3 Sr1 118.5(3) . . ?
C15 O3 Sr1 120.1(3) . . ?
C19 O4 C16 106.6(4) . . ?
C19 O4 Sr1 118.4(3) . . ?
C16 O4 Sr1 119.1(3) . . ?
O1 C1 C2 125.8(4) . . ?
O1 C1 C4 115.9(4) . . ?
C2 C1 C4 118.2(4) . . ?
C3 C2 C1 125.1(5) . . ?
O2 C3 C2 124.8(5) . . ?
O2 C3 C8 114.9(4) . . ?
C2 C3 C8 120.3(4) . . ?
C5 C4 C6 108.8(5) . . ?
C5 C4 C7 109.0(5) . . ?
C6 C4 C7 108.1(5) . . ?
C5 C4 C1 108.8(4) . . ?
C6 C4 C1 115.3(4) . . ?
C7 C4 C1 106.7(4) . . ?
C11 C8 C10 109.8(5) . . ?
C11 C8 C9 109.1(5) . . ?
C10 C8 C9 108.5(5) . . ?
C11 C8 C3 107.8(4) . . ?
C10 C8 C3 107.5(4) . . ?
C9 C8 C3 114.1(4) . . ?
O3 C12 C13 106.3(6) . . ?
C14 C13 C12 106.4(6) . . ?
C13 C14 C15 107.7(7) . . ?
O3 C15 C14 105.5(5) . . ?
O4 C16 C17 107.0(5) . . ?
C16 C17 C18 103.9(5) . . ?
C19 C18 C17 105.8(5) . . ?
O4 C19 C18 108.3(5) . . ?

loop_
_geom_bond_atom_site_label_1
_geom_bond_atom_site_label_2
_geom_bond_distance
_geom_bond_site_symmetry_2
_geom_bond_publ_flag
Sr1 O2 2.511(3) 2 ?
Sr1 O2 2.511(3) . ?
Sr1 O1 2.528(3) . ?
Sr1 O1 2.528(3) 2 ?
Sr1 O3 2.655(4) . ?
Sr1 O3 2.655(4) 2 ?
Sr1 O4 2.662(3) 2 ?
Sr1 O4 2.662(3) . ?
O1 C1 1.244(6) . ?
O2 C3 1.262(6) . ?
O3 C12 1.434(6) . ?
O3 C15 1.442(7) . ?
O4 C19 1.420(6) . ?
O4 C16 1.440(6) . ?
C1 C2 1.414(7) . ?
C1 C4 1.553(6) . ?
C2 C3 1.413(7) . ?
C3 C8 1.549(7) . ?
C4 C5 1.526(7) . ?
C4 C6 1.533(8) . ?
C4 C7 1.539(8) . ?
C8 C11 1.536(8) . ?
C8 C10 1.534(7) . ?
C8 C9 1.539(7) . ?
C12 C13 1.493(10) . ?
C13 C14 1.422(11) . ?
C14 C15 1.446(10) . ?
C16 C17 1.465(8) . ?
C17 C18 1.504(9) . ?
C18 C19 1.476(8) . ?
